data_1539908
loop_
_publ_author_name
'Bruskov, V.A.'
'Pecharskii, V.K.'
'Bodak, O.I.'
'Gladyshevskii, E.I.'

_publ_section_title
;
 The crystal structure of the new ternary germanide La8 Ni Ge5
;
_journal_name_full 'Soviet Physics, Crystallography (= Kristallografiya)'
_journal_page_first 628
_journal_page_last 630
_journal_volume 29
_journal_year 1984
_chemical_formula_sum 'Ge5 La8 Ni'
_chemical_name_systematic 'La8 Ni Ge5'
_space_group_IT_number 59
_symmetry_space_group_name_Hall 'P 2 2ab -1ab'
_symmetry_space_group_name_H-M 'P m m n :1'
_cell_angle_alpha 90
_cell_angle_beta 90
_cell_angle_gamma 90
_cell_formula_units_Z 8
_cell_length_a 15.586
_cell_length_b 18.384
_cell_length_c 11.351
_cell_volume 3252.436
_citation_journal_id_ASTM SPHCA6
_cod_data_source_file Bruskov_SPHCA6_1984_513.cif
_cod_data_source_block Ge5La8Ni1
_cod_original_cell_volume 3252.437
_cod_original_sg_symbol_Hall '-P 2ab 2a (x-1/4,y-1/4,z)'
_cod_original_formula_sum 'Ge5 La8 Ni1'
_cod_database_code 1539908

loop_
_symmetry_equiv_pos_as_xyz
x,y,z
-x,-y,z
x+1/2,-y+1/2,-z
-x+1/2,y+1/2,-z
-x+1/2,-y+1/2,-z
x+1/2,y+1/2,-z
-x,y,z
x,-y,z

loop_
_atom_site_label
_atom_site_type_symbol
_atom_site_fract_x
_atom_site_fract_y
_atom_site_fract_z
_atom_site_occupancy
_atom_site_U_iso_or_equiv
Ge1 Ge 0 0 0.2322 1 0.0
La9 La 0.8655 0 0.7727 1 0.0
Ge2 Ge 0 0 0.9876 1 0.0
La1 La 0 0.5 0.8402 1 0.0
La6 La 0 0.1572 0.8606 1 0.0
Ge5 Ge 0 0.2421 0.1068 1 0.0
La5 La 0 0.5 0.3581 1 0.0
Ge7 Ge 0.7006 0 0.1793 1 0.0
La10 La 0.6696 0 0.9074 1 0.0
Ni2 Ni 0.6985 0 0.6145 1 0.0
La4 La 0.8686 0.407 0.6031 1 0.0
Ni1 Ni 0 0.3085 0.4895 1 0.0
La12 La 0.8503 0.199 0.6028 1 0.0
La8 La 0.8539 0 0.4201 1 0.0
La3 La 0.8698 0.3253 0.2726 1 0.0
La2 La 0.8542 0.3141 0.9219 1 0.0
La11 La 0.8611 0.1061 0.1158 1 0.0
Ge4 Ge 0 0.3043 0.7286 1 0.0
Ge8 Ge 0.7935 0.1758 0.3453 1 0.0
Ge6 Ge 0 0.0764 0.5989 1 0.0
Ge9 Ge 0.7945 0.1493 0.8767 1 0.0
La7 La 0 0.1617 0.3575 1 0.0
Ge3 Ge 0 0.4037 0.0909 1 0.0
